data_1504892
loop_
_publ_author_name
'Vara, Yosu'
'Bello, Tamara'
'Aldaba, Eneko'
'Arrieta, Ana'
'Pizarro, Jos\'e L'
'Arriortua, Mar\'ia I'
'Lopez, Xabier'
'Coss\'io, Fernando P'

_publ_section_title
;
 Trans-stereoselectivity in the reaction between homophthalic anhydride
 and imines.
;
_journal_issue 21
_journal_name_full 'Organic letters'
_journal_page_first 4759
_journal_page_last 4762
_journal_paper_doi 10.1021/ol801757r
_journal_volume 10
_journal_year 2008
_chemical_absolute_configuration unk
_chemical_formula_moiety 'C22 H22 Cl N O5, H2 O'
_chemical_formula_sum 'C22 H24 Cl N O6'
_chemical_formula_weight 433.87
_chemical_name_systematic
;
 ?
;
_space_group_IT_number 19
_symmetry_cell_setting orthorhombic
_symmetry_Int_Tables_number 19
_symmetry_space_group_name_Hall 'P 2ac 2ab'
_symmetry_space_group_name_H-M 'P 21 21 21'
_atom_sites_solution_hydrogens geom
_atom_sites_solution_primary direct
_atom_sites_solution_secondary difmap
_audit_creation_method SHELXL-97
_cell_angle_alpha 90.00
_cell_angle_beta 90.00
_cell_angle_gamma 90.00
_cell_formula_units_Z 4
_cell_length_a 10.2270(10)
_cell_length_b 7.5340(10)
_cell_length_c 29.237(2)
_cell_measurement_reflns_used 16440
_cell_measurement_temperature 293(2)
_cell_measurement_theta_max 25.87
_cell_measurement_theta_min 2.89
_cell_volume 2252.7(4)
_computing_structure_refinement 'SHELXL-97 (Sheldrick, 1997)'
_diffrn_ambient_temperature 293(2)
_diffrn_measured_fraction_theta_full 0.956
_diffrn_measured_fraction_theta_max 0.956
_diffrn_measurement_device_type 'Oxford Diffraction Xcalibur CCD System'
_diffrn_measurement_method '\w rotations with narrow frame'
_diffrn_radiation_monochromator graphite
_diffrn_radiation_source 'fine-focus sealed tube'
_diffrn_radiation_type MoK\a
_diffrn_radiation_wavelength 0.71073
_diffrn_reflns_av_R_equivalents 0.0277
_diffrn_reflns_av_sigmaI/netI 0.0280
_diffrn_reflns_limit_h_max 11
_diffrn_reflns_limit_h_min -11
_diffrn_reflns_limit_k_max 9
_diffrn_reflns_limit_k_min -9
_diffrn_reflns_limit_l_max 35
_diffrn_reflns_limit_l_min -35
_diffrn_reflns_number 16440
_diffrn_reflns_theta_full 25.87
_diffrn_reflns_theta_max 25.87
_diffrn_reflns_theta_min 2.89
_exptl_absorpt_coefficient_mu 0.206
_exptl_absorpt_correction_type none
_exptl_crystal_colour colourless
_exptl_crystal_density_diffrn 1.279
_exptl_crystal_density_method 'not measured'
_exptl_crystal_description fragment
_exptl_crystal_F_000 912
_exptl_crystal_size_max 0.31
_exptl_crystal_size_mid 0.22
_exptl_crystal_size_min 0.11
_refine_diff_density_max 0.134
_refine_diff_density_min -0.301
_refine_diff_density_rms 0.033
_refine_ls_abs_structure_details 'Flack H D (1983), Acta Cryst. A39, 876-881'
_refine_ls_abs_structure_Flack 0.00(6)
_refine_ls_extinction_method none
_refine_ls_goodness_of_fit_ref 0.936
_refine_ls_hydrogen_treatment mixed
_refine_ls_matrix_type full
_refine_ls_number_parameters 302
_refine_ls_number_reflns 4201
_refine_ls_number_restraints 0
_refine_ls_restrained_S_all 0.936
_refine_ls_R_factor_all 0.0449
_refine_ls_R_factor_gt 0.0327
_refine_ls_shift/su_max 0.001
_refine_ls_shift/su_mean 0.000
_refine_ls_structure_factor_coef Fsqd
_refine_ls_weighting_details 'calc w=1/[\s^2^(Fo^2^)+(0.0556P)^2^+0.0000P] where P=(Fo^2^+2Fc^2^)/3'
_refine_ls_weighting_scheme calc
_refine_ls_wR_factor_gt 0.0770
_refine_ls_wR_factor_ref 0.0816
_reflns_number_gt 3306
_reflns_number_total 4201
_reflns_threshold_expression >2sigma(I)
_cod_data_source_file ol801757r_si_002.cif
_cod_data_source_block fc53abs
_cod_database_code 1504892

loop_
_symmetry_equiv_pos_as_xyz
'x, y, z'
'-x+1/2, -y, z+1/2'
'x+1/2, -y+1/2, -z'
'-x, y+1/2, -z+1/2'

loop_
_atom_site_label
_atom_site_type_symbol
_atom_site_fract_x
_atom_site_fract_y
_atom_site_fract_z
_atom_site_U_iso_or_equiv
_atom_site_adp_type
_atom_site_occupancy
_atom_site_symmetry_multiplicity
_atom_site_calc_flag
_atom_site_refinement_flags
C1 C 0.4172(2) 0.2813(3) 0.92812(6) 0.0524(5) Uani 1 1 d .
H1C H 0.4015 0.4019 0.9322 0.063 Uiso 1 1 calc R
C2 C 0.3182(3) 0.1597(4) 0.93473(7) 0.0639(6) Uani 1 1 d .
H2C H 0.2353 0.1991 0.9431 0.077 Uiso 1 1 calc R
C3 C 0.3405(2) -0.0200(4) 0.92907(8) 0.0663(6) Uani 1 1 d .
H3C H 0.2729 -0.1008 0.9335 0.080 Uiso 1 1 calc R
C4 C 0.4637(2) -0.0793(3) 0.91682(6) 0.0514(5) Uani 1 1 d .
H4C H 0.4791 -0.2003 0.9134 0.062 Uiso 1 1 calc R
C5 C 0.56406(19) 0.0411(2) 0.90962(6) 0.0409(4) Uani 1 1 d .
C6 C 0.54120(19) 0.2222(3) 0.91518(6) 0.0416(4) Uani 1 1 d .
C7 C 0.64563(19) 0.3547(2) 0.90702(5) 0.0394(4) Uani 1 1 d .
C8 C 0.69987(19) -0.0180(2) 0.89751(5) 0.0380(4) Uani 1 1 d .
C9 C 0.7829(2) -0.0504(2) 0.94038(6) 0.0407(4) Uani 1 1 d .
C10 C 0.86111(19) 0.4253(3) 0.87541(6) 0.0425(4) Uani 1 1 d .
C11 C 0.9812(2) 0.3949(3) 0.90545(7) 0.0519(5) Uani 1 1 d .
C12 C 0.9445(3) 0.3980(4) 0.95592(7) 0.0671(6) Uani 1 1 d .
H12A H 0.9045 0.5097 0.9632 0.101 Uiso 1 1 calc R
H12B H 1.0218 0.3828 0.9741 0.101 Uiso 1 1 calc R
H12C H 0.8843 0.3035 0.9622 0.101 Uiso 1 1 calc R
C13 C 1.0843(3) 0.5371(3) 0.89556(9) 0.0708(7) Uani 1 1 d .
H13A H 1.0467 0.6526 0.8999 0.106 Uiso 1 1 calc R
H13B H 1.1139 0.5258 0.8645 0.106 Uiso 1 1 calc R
H13C H 1.1569 0.5222 0.9160 0.106 Uiso 1 1 calc R
C14 C 0.8946(2) 0.4205(3) 0.82461(6) 0.0477(5) Uani 1 1 d .
C15 C 0.8321(3) 0.5180(4) 0.75099(8) 0.0837(9) Uani 1 1 d .
H15A H 0.9105 0.5799 0.7424 0.125 Uiso 1 1 calc R
H15B H 0.7582 0.5729 0.7365 0.125 Uiso 1 1 calc R
H15C H 0.8382 0.3965 0.7414 0.125 Uiso 1 1 calc R
C16 C 0.7650(2) 0.1167(2) 0.86500(5) 0.0367(4) Uani 1 1 d .
C17 C 0.71184(19) 0.1044(2) 0.81613(5) 0.0372(4) Uani 1 1 d .
C18 C 0.7801(2) 0.0038(3) 0.78444(6) 0.0469(5) Uani 1 1 d .
H18C H 0.8537 -0.0594 0.7936 0.056 Uiso 1 1 calc R
C19 C 0.7395(2) -0.0037(3) 0.73875(6) 0.0539(5) Uani 1 1 d .
H19C H 0.7853 -0.0720 0.7176 0.065 Uiso 1 1 calc R
C20 C 0.6314(2) 0.0908(3) 0.72557(6) 0.0497(5) Uani 1 1 d .
C21 C 0.5607(2) 0.1876(3) 0.75650(7) 0.0576(6) Uani 1 1 d .
H21C H 0.4858 0.2479 0.7473 0.069 Uiso 1 1 calc R
C22 C 0.6016(2) 0.1950(3) 0.80170(6) 0.0540(5) Uani 1 1 d .
H22C H 0.5542 0.2620 0.8226 0.065 Uiso 1 1 calc R
N1 N 0.75423(15) 0.29797(19) 0.88406(5) 0.0373(3) Uani 1 1 d .
O1 O 0.63546(15) 0.51040(17) 0.92044(4) 0.0515(4) Uani 1 1 d .
O2 O 0.90653(16) -0.0758(2) 0.93054(5) 0.0586(4) Uani 1 1 d .
O3 O 0.73908(16) -0.0553(2) 0.97851(4) 0.0605(4) Uani 1 1 d .
O4 O 0.98010(16) 0.3313(2) 0.80791(5) 0.0623(4) Uani 1 1 d .
O5 O 0.81626(18) 0.5252(2) 0.80049(5) 0.0638(4) Uani 1 1 d .
O6W O 0.56960(18) 0.6475(3) 1.00490(5) 0.0606(4) Uani 1 1 d .
Cl Cl 0.58332(8) 0.08942(9) 0.668633(17) 0.0778(2) Uani 1 1 d .
H1W H 0.584(3) 0.590(4) 0.9794(10) 0.078(8) Uiso 1 1 d .
H2W H 0.603(3) 0.750(5) 1.0028(11) 0.101(11) Uiso 1 1 d .
H3O H 0.954(3) -0.107(4) 0.9555(10) 0.086(8) Uiso 1 1 d .
H8C H 0.701(2) -0.136(3) 0.8808(7) 0.052(5) Uiso 1 1 d .
H10 H 0.819(2) 0.538(3) 0.8814(6) 0.049(5) Uiso 1 1 d .
H11 H 1.015(2) 0.287(3) 0.8995(8) 0.059(6) Uiso 1 1 d .
H16 H 0.858(2) 0.086(2) 0.8642(6) 0.038(5) Uiso 1 1 d .

loop_
_atom_site_aniso_label
_atom_site_aniso_U_11
_atom_site_aniso_U_22
_atom_site_aniso_U_33
_atom_site_aniso_U_23
_atom_site_aniso_U_13
_atom_site_aniso_U_12
C1 0.0405(14) 0.0683(13) 0.0483(10) 0.0064(9) 0.0082(9) 0.0140(10)
C2 0.0384(15) 0.0892(18) 0.0641(13) 0.0100(12) 0.0070(10) 0.0098(12)
C3 0.0455(17) 0.0841(17) 0.0694(14) 0.0094(12) 0.0036(11) -0.0114(13)
C4 0.0470(14) 0.0591(11) 0.0482(10) 0.0037(9) -0.0033(9) -0.0041(10)
C5 0.0367(11) 0.0519(10) 0.0342(8) 0.0022(7) -0.0023(7) 0.0001(8)
C6 0.0373(12) 0.0537(10) 0.0337(8) 0.0025(7) 0.0006(7) 0.0057(8)
C7 0.0414(12) 0.0442(10) 0.0326(8) 0.0004(7) 0.0044(7) 0.0075(8)
C8 0.0420(12) 0.0379(9) 0.0342(8) 0.0009(7) 0.0000(7) 0.0016(8)
C9 0.0427(14) 0.0374(9) 0.0420(10) 0.0003(7) -0.0006(8) 0.0043(8)
C10 0.0404(12) 0.0402(10) 0.0469(10) -0.0045(8) 0.0088(8) -0.0006(9)
C11 0.0450(14) 0.0523(12) 0.0582(11) -0.0094(10) -0.0003(9) -0.0012(10)
C12 0.0650(17) 0.0851(16) 0.0513(11) -0.0051(11) -0.0105(11) -0.0088(13)
C13 0.0530(17) 0.0725(15) 0.0868(16) -0.0199(12) 0.0081(12) -0.0156(12)
C14 0.0466(14) 0.0452(10) 0.0514(10) 0.0028(8) 0.0098(9) -0.0056(10)
C15 0.109(3) 0.0884(18) 0.0535(13) 0.0214(12) 0.0081(14) -0.0004(17)
C16 0.0375(12) 0.0381(9) 0.0346(8) -0.0031(7) 0.0028(7) 0.0070(8)
C17 0.0393(12) 0.0394(9) 0.0329(7) -0.0015(7) 0.0034(7) 0.0037(8)
C18 0.0485(14) 0.0516(10) 0.0405(9) -0.0027(8) 0.0041(8) 0.0090(9)
C19 0.0674(16) 0.0579(11) 0.0366(9) -0.0084(8) 0.0114(9) 0.0000(11)
C20 0.0619(15) 0.0553(11) 0.0318(8) 0.0036(8) -0.0004(8) -0.0089(11)
C21 0.0576(16) 0.0699(14) 0.0452(10) 0.0006(9) -0.0081(10) 0.0113(11)
C22 0.0581(15) 0.0661(12) 0.0376(9) -0.0058(9) -0.0006(8) 0.0210(11)
N1 0.0383(10) 0.0374(7) 0.0363(7) -0.0033(6) 0.0054(6) 0.0030(7)
O1 0.0573(10) 0.0456(7) 0.0515(7) -0.0070(6) 0.0136(6) 0.0098(7)
O2 0.0467(11) 0.0855(11) 0.0436(7) 0.0098(7) -0.0019(6) 0.0197(8)
O3 0.0551(10) 0.0878(11) 0.0386(7) 0.0073(7) 0.0021(6) 0.0022(8)
O4 0.0573(11) 0.0708(10) 0.0587(8) -0.0079(7) 0.0180(7) 0.0054(8)
O5 0.0764(12) 0.0614(9) 0.0536(8) 0.0146(7) 0.0088(8) 0.0077(8)
O6W 0.0659(12) 0.0680(10) 0.0480(8) -0.0045(7) 0.0189(7) -0.0133(9)
Cl 0.1040(6) 0.0940(4) 0.0354(2) 0.0028(3) -0.0099(3) -0.0162(4)

loop_
_atom_type_symbol
_atom_type_description
_atom_type_scat_dispersion_real
_atom_type_scat_dispersion_imag
_atom_type_scat_source
C C 0.0033 0.0016 'International Tables Vol C Tables 4.2.6.8 and 6.1.1.4'
H H 0.0000 0.0000 'International Tables Vol C Tables 4.2.6.8 and 6.1.1.4'
N N 0.0061 0.0033 'International Tables Vol C Tables 4.2.6.8 and 6.1.1.4'
O O 0.0106 0.0060 'International Tables Vol C Tables 4.2.6.8 and 6.1.1.4'
Cl Cl 0.1484 0.1585 'International Tables Vol C Tables 4.2.6.8 and 6.1.1.4'

loop_
_geom_angle_atom_site_label_1
_geom_angle_atom_site_label_2
_geom_angle_atom_site_label_3
_geom_angle
C2 C1 C6 119.5(2)
C1 C2 C3 120.8(2)
C2 C3 C4 119.9(2)
C3 C4 C5 120.1(2)
C4 C5 C6 119.92(18)
C4 C5 C8 121.80(17)
C6 C5 C8 118.24(17)
C5 C6 C1 119.76(19)
C5 C6 C7 121.32(16)
C1 C6 C7 118.91(18)
O1 C7 N1 121.26(17)
O1 C7 C6 121.70(16)
N1 C7 C6 117.05(15)
C5 C8 C9 111.54(14)
C5 C8 C16 110.50(15)
C9 C8 C16 111.66(16)
O3 C9 O2 123.98(18)
O3 C9 C8 123.77(19)
O2 C9 C8 112.24(15)
N1 C10 C14 108.54(15)
N1 C10 C11 113.54(15)
C14 C10 C11 112.10(17)
C12 C11 C10 110.94(18)
C12 C11 C13 109.97(19)
C10 C11 C13 109.89(19)
O4 C14 O5 123.63(18)
O4 C14 C10 124.77(19)
O5 C14 C10 111.59(18)
N1 C16 C17 112.39(14)
N1 C16 C8 110.06(13)
C17 C16 C8 112.44(16)
C22 C17 C18 118.45(16)
C22 C17 C16 122.95(16)
C18 C17 C16 118.55(17)
C17 C18 C19 120.7(2)
C20 C19 C18 119.14(18)
C21 C20 C19 121.17(17)
C21 C20 Cl 119.14(17)
C19 C20 Cl 119.70(15)
C20 C21 C22 119.4(2)
C17 C22 C21 121.10(19)
C7 N1 C10 118.88(14)
C7 N1 C16 122.31(15)
C10 N1 C16 118.69(14)
C14 O5 C15 115.99(19)

loop_
_geom_bond_atom_site_label_1
_geom_bond_atom_site_label_2
_geom_bond_distance
C1 C2 1.379(4)
C1 C6 1.396(3)
C2 C3 1.383(4)
C3 C4 1.383(3)
C4 C5 1.386(3)
C5 C6 1.394(3)
C5 C8 1.501(3)
C6 C7 1.481(3)
C7 O1 1.242(2)
C7 N1 1.366(2)
C8 C9 1.534(2)
C8 C16 1.542(3)
C9 O3 1.202(2)
C9 O2 1.310(3)
C10 N1 1.476(2)
C10 C14 1.525(2)
C10 C11 1.527(3)
C11 C12 1.522(3)
C11 C13 1.531(3)
C14 O4 1.206(2)
C14 O5 1.327(3)
C15 O5 1.457(3)
C16 N1 1.479(2)
C16 C17 1.532(2)
C17 C22 1.384(3)
C17 C18 1.386(3)
C18 C19 1.400(3)
C19 C20 1.370(3)
C20 C21 1.369(3)
C20 Cl 1.7358(18)
C21 C22 1.387(3)

loop_
_cod_related_entry_id
_cod_related_entry_database
_cod_related_entry_code
1 ChemSpider 30651500
